data_1504644
loop_
_publ_author_name
'Shi, Yubai'
'Qian, Hualei'
'Li, Yan'
'Yue, Wan'
'Wang, Zhaohui'

_publ_section_title
;
 Copper-mediated domino process for the synthesis of tetraiodinated
 di(perylene bisimide).
;
_journal_issue 12
_journal_name_full 'Organic letters'
_journal_page_first 2337
_journal_page_last 2340
_journal_paper_doi 10.1021/ol800482y
_journal_volume 10
_journal_year 2008
_chemical_formula_moiety 'C108 H98 I4 N4 O8'
_chemical_formula_sum 'C108 H98 I4 N4 O8'
_chemical_formula_weight 2087.50
_chemical_name_systematic
; 
 ? 
;
_space_group_IT_number 15
_symmetry_cell_setting monoclinic
_symmetry_space_group_name_Hall '-C 2yc'
_symmetry_space_group_name_H-M 'C 1 2/c 1'
_atom_sites_solution_hydrogens geom
_atom_sites_solution_primary direct
_atom_sites_solution_secondary difmap
_audit_creation_method SHELXL-97
_cell_angle_alpha 90.00
_cell_angle_beta 120.923(3)
_cell_angle_gamma 90.00
_cell_formula_units_Z 4
_cell_length_a 35.341(5)
_cell_length_b 14.3173(14)
_cell_length_c 29.323(3)
_cell_measurement_reflns_used 11334
_cell_measurement_temperature 113(2)
_cell_measurement_theta_max 27.9
_cell_measurement_theta_min 1.6
_cell_volume 12728(3)
_computing_cell_refinement CrystalClear
_computing_data_collection CrystalClear
_computing_data_reduction CrystalClear
_computing_publication_material 'CrystalStructure 3.7.0'
_computing_structure_refinement 'SHELXL-97 (Sheldrick, 1997)'
_computing_structure_solution 'SHELXS-97 (Sheldrick, 1990)'
_diffrn_ambient_temperature 113(2)
_diffrn_detector_area_resol_mean 7.31
_diffrn_measured_fraction_theta_full 0.998
_diffrn_measured_fraction_theta_max 0.998
_diffrn_measurement_device_type 'Rigaku Saturn'
_diffrn_measurement_method \w
_diffrn_radiation_monochromator confocal
_diffrn_radiation_source 'rotating anode'
_diffrn_radiation_type MoK\a
_diffrn_radiation_wavelength 0.71070
_diffrn_reflns_av_R_equivalents 0.0549
_diffrn_reflns_av_sigmaI/netI 0.0462
_diffrn_reflns_limit_h_max 42
_diffrn_reflns_limit_h_min -42
_diffrn_reflns_limit_k_max 17
_diffrn_reflns_limit_k_min -17
_diffrn_reflns_limit_l_max 34
_diffrn_reflns_limit_l_min -34
_diffrn_reflns_number 46815
_diffrn_reflns_theta_full 25.00
_diffrn_reflns_theta_max 25.00
_diffrn_reflns_theta_min 1.60
_exptl_absorpt_coefficient_mu 1.023
_exptl_absorpt_correction_T_max 0.9046
_exptl_absorpt_correction_T_min 0.7913
_exptl_absorpt_correction_type multi-scan
_exptl_absorpt_process_details crystalclear
_exptl_crystal_colour black
_exptl_crystal_density_diffrn 1.089
_exptl_crystal_density_method 'not measured'
_exptl_crystal_description block
_exptl_crystal_F_000 4200
_exptl_crystal_size_max 0.24
_exptl_crystal_size_mid 0.20
_exptl_crystal_size_min 0.10
_platon_squeeze_details
;
;
_refine_diff_density_max 1.968
_refine_diff_density_min -3.071
_refine_diff_density_rms 0.114
_refine_ls_extinction_method none
_refine_ls_goodness_of_fit_ref 1.097
_refine_ls_hydrogen_treatment constr
_refine_ls_matrix_type full
_refine_ls_number_parameters 567
_refine_ls_number_reflns 11193
_refine_ls_number_restraints 5
_refine_ls_restrained_S_all 1.098
_refine_ls_R_factor_all 0.1139
_refine_ls_R_factor_gt 0.0951
_refine_ls_shift/su_max 0.000
_refine_ls_shift/su_mean 0.000
_refine_ls_structure_factor_coef Fsqd
_refine_ls_weighting_details 'calc w=1/[\s^2^(Fo^2^)+(0.0800P)^2^+145.4738P] where P=(Fo^2^+2Fc^2^)/3'
_refine_ls_weighting_scheme calc
_refine_ls_wR_factor_gt 0.2257
_refine_ls_wR_factor_ref 0.2385
_reflns_number_gt 8518
_reflns_number_total 11193
_reflns_threshold_expression >2sigma(I)
_cod_data_source_file ol800482y-file001.cif
_cod_data_source_block shelxl
_cod_original_cell_volume 12729(3)
_cod_database_code 1504644

loop_
_symmetry_equiv_pos_as_xyz
'x, y, z'
'-x, y, -z+1/2'
'x+1/2, y+1/2, z'
'-x+1/2, y+1/2, -z+1/2'
'-x, -y, -z'
'x, -y, z-1/2'
'-x+1/2, -y+1/2, -z'
'x+1/2, -y+1/2, z-1/2'

loop_
_atom_site_label
_atom_site_type_symbol
_atom_site_fract_x
_atom_site_fract_y
_atom_site_fract_z
_atom_site_U_iso_or_equiv
_atom_site_adp_type
_atom_site_occupancy
_atom_site_symmetry_multiplicity
_atom_site_calc_flag
_atom_site_refinement_flags
I1 I 0.42828(2) 0.42147(8) 0.42867(3) 0.1220(4) Uani 1 1 d .
I2 I 0.42371(2) 0.67502(8) 0.43088(2) 0.1276(5) Uani 1 1 d .
O1 O 0.27153(18) 0.3749(5) 0.2397(2) 0.0746(19) Uani 1 1 d .
O2 O 0.28357(16) 0.4720(3) 0.10060(19) 0.0437(11) Uani 1 1 d .
O3 O 0.59908(18) 0.7444(4) 0.51001(18) 0.0538(13) Uani 1 1 d .
O4 O 0.63566(15) 0.6898(3) 0.38537(17) 0.0411(11) Uani 1 1 d .
N1 N 0.27535(19) 0.4373(4) 0.1713(2) 0.0448(14) Uani 1 1 d .
N2 N 0.61887(19) 0.7077(4) 0.4493(2) 0.0397(13) Uani 1 1 d .
C1 C 0.2928(3) 0.4182(6) 0.2251(3) 0.054(2) Uani 1 1 d .
C2 C 0.3374(2) 0.4556(6) 0.2618(3) 0.0484(18) Uani 1 1 d .
C3 C 0.3565(3) 0.4408(7) 0.3158(3) 0.067(3) Uani 1 1 d .
H3A H 0.3410 0.4065 0.3288 0.080 Uiso 1 1 calc R
C4 C 0.3980(3) 0.4757(7) 0.3510(3) 0.068(3) Uani 1 1 d .
C5 C 0.4208(2) 0.5315(6) 0.3336(3) 0.053(2) Uani 1 1 d .
C6 C 0.4615(2) 0.5844(6) 0.3675(3) 0.0485(19) Uani 1 1 d .
C7 C 0.4714(3) 0.6343(7) 0.4128(3) 0.065(2) Uani 1 1 d .
C8 C 0.5131(3) 0.6745(6) 0.4445(3) 0.058(2) Uani 1 1 d .
H8A H 0.5194 0.7066 0.4760 0.069 Uiso 1 1 calc R
C9 C 0.5454(2) 0.6686(5) 0.4313(3) 0.0415(16) Uani 1 1 d .
C10 C 0.5892(3) 0.7101(5) 0.4678(3) 0.0454(17) Uani 1 1 d .
C11 C 0.6095(2) 0.6746(5) 0.3997(2) 0.0378(15) Uani 1 1 d .
C12 C 0.5666(2) 0.6252(4) 0.3657(2) 0.0352(14) Uani 1 1 d .
C13 C 0.5350(2) 0.6274(5) 0.3823(2) 0.0384(15) Uani 1 1 d .
C14 C 0.4924(2) 0.5922(5) 0.3495(3) 0.0415(16) Uani 1 1 d .
C15 C 0.4780(2) 0.5759(4) 0.2956(2) 0.0338(14) Uani 1 1 d .
C16 C 0.4321(2) 0.5596(5) 0.2578(3) 0.0367(15) Uani 1 1 d .
C17 C 0.4045(2) 0.5322(5) 0.2781(3) 0.0423(16) Uani 1 1 d .
C18 C 0.3620(2) 0.4973(5) 0.2423(3) 0.0415(16) Uani 1 1 d .
C19 C 0.3456(2) 0.5000(4) 0.1868(3) 0.0355(14) Uani 1 1 d .
C20 C 0.2997(2) 0.4693(5) 0.1483(3) 0.0391(15) Uani 1 1 d .
C21 C 0.3717(2) 0.5317(4) 0.1676(3) 0.0351(14) Uani 1 1 d .
H21A H 0.3603 0.5327 0.1304 0.042 Uiso 1 1 calc R
C22 C 0.4152(2) 0.5624(4) 0.2026(2) 0.0304(13) Uani 1 1 d .
C23 C 0.5084(2) 0.5780(4) 0.2780(2) 0.0345(14) Uani 1 1 d .
C24 C 0.5544(2) 0.5890(4) 0.3157(2) 0.0312(13) Uani 1 1 d .
C25 C 0.2289(3) 0.4160(6) 0.1347(3) 0.0506(19) Uani 1 1 d .
C26 C 0.1970(2) 0.4817(6) 0.1275(3) 0.0499(18) Uani 1 1 d .
C27 C 0.1534(3) 0.4588(7) 0.0931(3) 0.063(2) Uani 1 1 d .
H27A H 0.1310 0.5015 0.0882 0.076 Uiso 1 1 calc R
C28 C 0.1413(3) 0.3751(7) 0.0655(3) 0.071(3) Uani 1 1 d .
H28A H 0.1111 0.3619 0.0413 0.085 Uiso 1 1 calc R
C29 C 0.1731(3) 0.3111(7) 0.0731(3) 0.070(3) Uani 1 1 d .
H29A H 0.1646 0.2536 0.0543 0.084 Uiso 1 1 calc R
C30 C 0.2177(3) 0.3299(6) 0.1082(3) 0.060(2) Uani 1 1 d .
C31 C 0.2096(2) 0.5740(6) 0.1568(3) 0.0532(19) Uani 1 1 d .
H31A H 0.2408 0.5876 0.1676 0.064 Uiso 1 1 calc R
C32 C 0.1812(3) 0.6558(6) 0.1228(4) 0.069(2) Uani 1 1 d .
H32A H 0.1948 0.7148 0.1408 0.103 Uiso 1 1 calc R
H32B H 0.1517 0.6509 0.1178 0.103 Uiso 1 1 calc R
H32C H 0.1791 0.6542 0.0882 0.103 Uiso 1 1 calc R
C33 C 0.2073(4) 0.5694(7) 0.2061(4) 0.085(3) Uani 1 1 d .
H33A H 0.2181 0.6282 0.2257 0.128 Uiso 1 1 calc R
H33B H 0.2256 0.5177 0.2284 0.128 Uiso 1 1 calc R
H33C H 0.1767 0.5594 0.1966 0.128 Uiso 1 1 calc R
C34 C 0.2520(4) 0.2585(6) 0.1155(4) 0.077(3) Uani 1 1 d .
H34A H 0.2814 0.2846 0.1423 0.092 Uiso 1 1 calc R
C35 C 0.2531(5) 0.2406(8) 0.0643(5) 0.100(4) Uani 1 1 d .
H35A H 0.2537 0.3004 0.0485 0.151 Uiso 1 1 calc R
H35B H 0.2267 0.2055 0.0390 0.151 Uiso 1 1 calc R
H35C H 0.2795 0.2044 0.0730 0.151 Uiso 1 1 calc R
C36 C 0.2461(5) 0.1660(7) 0.1392(5) 0.101(4) Uani 1 1 d .
H36A H 0.2490 0.1789 0.1736 0.151 Uiso 1 1 calc R
H36B H 0.2688 0.1212 0.1439 0.151 Uiso 1 1 calc R
H36C H 0.2169 0.1398 0.1149 0.151 Uiso 1 1 calc R
C37 C 0.6626(2) 0.7472(5) 0.4843(2) 0.0421(16) Uani 1 1 d .
C38 C 0.6942(2) 0.6898(5) 0.5247(3) 0.0448(16) Uani 1 1 d .
C39 C 0.7360(3) 0.7260(5) 0.5569(3) 0.0485(17) Uani 1 1 d .
H39A H 0.7586 0.6878 0.5834 0.058 Uiso 1 1 calc R
C40 C 0.7450(3) 0.8176(5) 0.5510(3) 0.0527(19) Uani 1 1 d .
H40A H 0.7739 0.8416 0.5738 0.063 Uiso 1 1 calc R
C41 C 0.7130(3) 0.8753(6) 0.5124(3) 0.056(2) Uani 1 1 d .
H41A H 0.7196 0.9388 0.5100 0.067 Uiso 1 1 calc R
C42 C 0.6710(3) 0.8399(5) 0.4773(3) 0.0469(18) Uani 1 1 d .
C43 C 0.6839(3) 0.5888(5) 0.5334(3) 0.0455(17) Uani 1 1 d .
H43A H 0.6517 0.5774 0.5084 0.055 Uiso 1 1 calc R
C44 C 0.7094(3) 0.5174(5) 0.5211(4) 0.067(2) Uani 1 1 d .
H44A H 0.7030 0.4544 0.5285 0.101 Uiso 1 1 calc R
H44B H 0.7411 0.5298 0.5434 0.101 Uiso 1 1 calc R
H44C H 0.7005 0.5220 0.4836 0.101 Uiso 1 1 calc R
C45 C 0.6931(3) 0.5776(5) 0.5902(3) 0.0496(18) Uani 1 1 d .
H45A H 0.6780 0.6274 0.5977 0.074 Uiso 1 1 calc R
H45B H 0.7249 0.5814 0.6154 0.074 Uiso 1 1 calc R
H45C H 0.6821 0.5167 0.5937 0.074 Uiso 1 1 calc R
C46 C 0.6356(3) 0.9006(5) 0.4337(3) 0.056(2) Uani 1 1 d .
H46A H 0.6110 0.8594 0.4078 0.068 Uiso 1 1 calc R
C47 C 0.6174(5) 0.9681(8) 0.4588(5) 0.126(6) Uani 1 1 d .
H47A H 0.6041 0.9322 0.4754 0.189 Uiso 1 1 calc R
H47B H 0.5951 1.0087 0.4311 0.189 Uiso 1 1 calc R
H47C H 0.6415 1.0064 0.4857 0.189 Uiso 1 1 calc R
C48 C 0.6525(4) 0.9572(7) 0.4036(4) 0.086(3) Uani 1 1 d .
H48A H 0.6281 0.9924 0.3750 0.130 Uiso 1 1 calc R
H48B H 0.6649 0.9147 0.3884 0.130 Uiso 1 1 calc R
H48C H 0.6754 1.0006 0.4281 0.130 Uiso 1 1 calc R
C49 C 0.5628(4) 0.2176(6) 0.3915(4) 0.094(4) Uani 1 1 d D
H49A H 0.5458 0.2335 0.3532 0.113 Uiso 1 1 calc R
H49B H 0.5586 0.1501 0.3950 0.113 Uiso 1 1 calc R
C50 C 0.6115(4) 0.2372(7) 0.4135(4) 0.095(3) Uani 1 1 d D
H50A H 0.6215 0.2018 0.3926 0.114 Uiso 1 1 calc R
H50B H 0.6287 0.2152 0.4508 0.114 Uiso 1 1 calc R
C51 C 0.6206(4) 0.3409(7) 0.4117(4) 0.091(3) Uani 1 1 d D
H51A H 0.6065 0.3622 0.3743 0.109 Uiso 1 1 calc R
H51B H 0.6527 0.3520 0.4292 0.109 Uiso 1 1 calc R
C52 C 0.6016(3) 0.3946(6) 0.4406(4) 0.087(3) Uani 1 1 d D
H52A H 0.6181 0.3768 0.4787 0.104 Uiso 1 1 calc R
H52B H 0.6062 0.4623 0.4384 0.104 Uiso 1 1 calc R
C53 C 0.5527(3) 0.3770(6) 0.4183(4) 0.083(3) Uani 1 1 d D
H53A H 0.5354 0.4000 0.3813 0.100 Uiso 1 1 calc R
H53B H 0.5427 0.4108 0.4398 0.100 Uiso 1 1 calc R
C54 C 0.5454(4) 0.2725(6) 0.4198(4) 0.090(3) Uani 1 1 d D
H54A H 0.5602 0.2517 0.4573 0.108 Uiso 1 1 calc R
H54B H 0.5134 0.2602 0.4034 0.108 Uiso 1 1 calc R

loop_
_atom_site_aniso_label
_atom_site_aniso_U_11
_atom_site_aniso_U_22
_atom_site_aniso_U_33
_atom_site_aniso_U_23
_atom_site_aniso_U_13
_atom_site_aniso_U_12
I1 0.0503(4) 0.2607(12) 0.0694(4) 0.0973(6) 0.0410(3) 0.0394(5)
I2 0.0525(4) 0.2846(13) 0.0453(4) -0.0313(5) 0.0247(3) 0.0566(5)
O1 0.053(3) 0.115(5) 0.073(4) 0.044(4) 0.045(3) 0.010(3)
O2 0.053(3) 0.045(3) 0.047(3) 0.002(2) 0.036(2) -0.008(2)
O3 0.074(3) 0.063(3) 0.037(3) 0.002(2) 0.038(3) 0.013(3)
O4 0.051(3) 0.044(3) 0.036(2) -0.005(2) 0.028(2) 0.002(2)
N1 0.048(3) 0.054(4) 0.049(3) 0.006(3) 0.037(3) -0.002(3)
N2 0.058(4) 0.041(3) 0.027(3) -0.002(2) 0.026(3) 0.006(3)
C1 0.049(4) 0.071(5) 0.063(5) 0.016(4) 0.044(4) 0.011(4)
C2 0.043(4) 0.071(5) 0.047(4) 0.021(4) 0.034(3) 0.015(3)
C3 0.045(4) 0.114(7) 0.059(5) 0.045(5) 0.040(4) 0.022(4)
C4 0.044(4) 0.132(8) 0.046(4) 0.031(5) 0.036(4) 0.019(5)
C5 0.045(4) 0.088(6) 0.042(4) 0.020(4) 0.033(4) 0.028(4)
C6 0.041(4) 0.085(6) 0.031(3) 0.023(3) 0.027(3) 0.028(4)
C7 0.049(4) 0.120(7) 0.033(4) 0.019(4) 0.027(4) 0.039(5)
C8 0.062(5) 0.087(6) 0.031(4) 0.009(4) 0.029(4) 0.037(4)
C9 0.055(4) 0.042(4) 0.033(3) 0.009(3) 0.027(3) 0.021(3)
C10 0.070(5) 0.041(4) 0.039(4) 0.011(3) 0.038(4) 0.018(3)
C11 0.053(4) 0.038(4) 0.030(3) 0.002(3) 0.027(3) 0.013(3)
C12 0.045(4) 0.036(3) 0.032(3) 0.007(3) 0.025(3) 0.011(3)
C13 0.050(4) 0.041(4) 0.035(3) 0.015(3) 0.030(3) 0.017(3)
C14 0.048(4) 0.052(4) 0.039(4) 0.015(3) 0.032(3) 0.024(3)
C15 0.043(4) 0.029(3) 0.038(3) 0.006(3) 0.026(3) 0.013(3)
C16 0.045(4) 0.043(4) 0.036(3) 0.009(3) 0.031(3) 0.011(3)
C17 0.043(4) 0.056(4) 0.042(4) 0.018(3) 0.032(3) 0.019(3)
C18 0.049(4) 0.046(4) 0.047(4) 0.015(3) 0.037(3) 0.013(3)
C19 0.044(4) 0.032(3) 0.047(4) 0.006(3) 0.035(3) 0.003(3)
C20 0.047(4) 0.039(4) 0.049(4) 0.002(3) 0.038(3) 0.000(3)
C21 0.044(4) 0.033(3) 0.040(3) 0.002(3) 0.030(3) 0.003(3)
C22 0.047(4) 0.022(3) 0.037(3) 0.002(2) 0.032(3) 0.003(3)
C23 0.044(4) 0.033(3) 0.035(3) 0.000(3) 0.027(3) 0.002(3)
C24 0.044(4) 0.022(3) 0.037(3) 0.002(2) 0.028(3) 0.005(3)
C25 0.053(4) 0.070(5) 0.040(4) -0.001(4) 0.033(4) -0.013(4)
C26 0.042(4) 0.065(5) 0.053(4) 0.006(4) 0.032(4) -0.009(3)
C27 0.050(5) 0.096(7) 0.052(5) -0.002(5) 0.032(4) -0.015(4)
C28 0.072(6) 0.089(7) 0.052(5) 0.004(5) 0.032(5) -0.027(6)
C29 0.096(7) 0.071(6) 0.051(5) -0.002(4) 0.043(5) -0.029(6)
C30 0.081(6) 0.062(5) 0.057(5) 0.000(4) 0.050(5) -0.014(5)
C31 0.039(4) 0.065(5) 0.063(5) 0.009(4) 0.032(4) -0.003(3)
C32 0.079(6) 0.076(6) 0.065(5) 0.013(5) 0.046(5) 0.009(5)
C33 0.124(9) 0.069(6) 0.056(6) 0.016(5) 0.041(6) 0.017(6)
C34 0.115(8) 0.057(6) 0.080(6) -0.005(5) 0.066(6) -0.016(5)
C35 0.162(12) 0.081(7) 0.107(9) -0.014(6) 0.104(9) -0.015(7)
C36 0.157(12) 0.069(7) 0.089(8) 0.015(6) 0.072(8) -0.007(7)
C37 0.070(5) 0.038(4) 0.032(3) -0.005(3) 0.036(3) -0.005(3)
C38 0.064(5) 0.048(4) 0.028(3) -0.003(3) 0.029(3) -0.003(3)
C39 0.064(5) 0.048(4) 0.036(4) -0.001(3) 0.027(4) -0.002(4)
C40 0.073(5) 0.051(5) 0.040(4) -0.007(3) 0.034(4) -0.010(4)
C41 0.093(6) 0.045(4) 0.051(4) -0.011(4) 0.051(5) -0.015(4)
C42 0.081(5) 0.040(4) 0.034(3) -0.006(3) 0.040(4) -0.003(4)
C43 0.058(4) 0.035(4) 0.043(4) 0.005(3) 0.026(3) 0.001(3)
C44 0.117(8) 0.039(4) 0.079(6) -0.001(4) 0.074(6) 0.003(5)
C45 0.058(5) 0.051(4) 0.050(4) 0.002(3) 0.036(4) -0.004(3)
C46 0.101(6) 0.035(4) 0.052(4) 0.009(3) 0.053(5) 0.010(4)
C47 0.232(16) 0.088(8) 0.110(9) 0.048(7) 0.126(11) 0.088(10)
C48 0.124(9) 0.085(7) 0.052(5) 0.020(5) 0.046(6) 0.000(6)
C49 0.143(11) 0.039(5) 0.078(7) -0.004(5) 0.041(7) 0.004(6)
C50 0.128(10) 0.099(9) 0.081(7) -0.001(6) 0.069(8) 0.017(7)
C51 0.104(8) 0.098(8) 0.080(7) -0.003(6) 0.054(7) -0.019(7)
C52 0.110(9) 0.039(5) 0.077(7) -0.002(4) 0.023(6) 0.004(5)
C53 0.100(8) 0.079(7) 0.072(6) 0.002(5) 0.045(6) 0.021(6)
C54 0.121(9) 0.086(7) 0.064(6) -0.004(5) 0.050(6) -0.027(7)

loop_
_atom_type_symbol
_atom_type_description
_atom_type_scat_dispersion_real
_atom_type_scat_dispersion_imag
_atom_type_scat_source
C C 0.0033 0.0016 'International Tables Vol C Tables 4.2.6.8 and 6.1.1.4'
H H 0.0000 0.0000 'International Tables Vol C Tables 4.2.6.8 and 6.1.1.4'
N N 0.0061 0.0033 'International Tables Vol C Tables 4.2.6.8 and 6.1.1.4'
O O 0.0106 0.0060 'International Tables Vol C Tables 4.2.6.8 and 6.1.1.4'
I I -0.4742 1.8119 'International Tables Vol C Tables 4.2.6.8 and 6.1.1.4'

loop_
_geom_angle_atom_site_label_1
_geom_angle_atom_site_label_2
_geom_angle_atom_site_label_3
_geom_angle
_geom_angle_site_symmetry_3
C1 N1 C20 125.4(6) .
C1 N1 C25 118.0(5) .
C20 N1 C25 116.4(6) .
C11 N2 C10 125.8(6) .
C11 N2 C37 117.6(5) .
C10 N2 C37 116.6(5) .
O1 C1 N1 120.4(8) .
O1 C1 C2 123.5(7) .
N1 C1 C2 116.1(6) .
C3 C2 C18 119.6(7) .
C3 C2 C1 119.2(6) .
C18 C2 C1 120.8(6) .
C2 C3 C4 120.3(7) .
C2 C3 H3A 119.8 .
C4 C3 H3A 119.8 .
C3 C4 C5 121.4(7) .
C3 C4 I1 115.4(6) .
C5 C4 I1 122.4(6) .
C4 C5 C17 116.7(8) .
C4 C5 C6 126.3(7) .
C17 C5 C6 116.8(6) .
C7 C6 C14 116.5(7) .
C7 C6 C5 126.2(6) .
C14 C6 C5 117.1(6) .
C6 C7 C8 120.6(6) .
C6 C7 I2 123.2(6) .
C8 C7 I2 115.3(6) .
C9 C8 C7 121.7(7) .
C9 C8 H8A 119.1 .
C7 C8 H8A 119.1 .
C8 C9 C13 119.4(7) .
C8 C9 C10 118.6(6) .
C13 C9 C10 122.0(6) .
O3 C10 N2 121.7(7) .
O3 C10 C9 123.4(6) .
N2 C10 C9 114.9(6) .
O4 C11 N2 118.9(6) .
O4 C11 C12 123.1(5) .
N2 C11 C12 117.9(5) .
C24 C12 C13 119.3(6) .
C24 C12 C11 122.3(5) .
C13 C12 C11 117.8(5) .
C14 C13 C9 118.2(6) .
C14 C13 C12 120.8(6) .
C9 C13 C12 120.9(6) .
C13 C14 C15 118.1(6) .
C13 C14 C6 121.9(6) .
C15 C14 C6 119.5(6) .
C14 C15 C23 120.2(6) .
C14 C15 C16 120.4(6) .
C23 C15 C16 119.4(6) .
C22 C16 C17 120.5(6) .
C22 C16 C15 121.7(5) .
C17 C16 C15 117.6(6) .
C18 C17 C5 120.0(6) .
C18 C17 C16 118.7(6) .
C5 C17 C16 121.0(7) .
C2 C18 C17 119.8(6) .
C2 C18 C19 120.5(7) .
C17 C18 C19 119.6(6) .
C21 C19 C18 120.7(6) .
C21 C19 C20 119.0(6) .
C18 C19 C20 120.3(5) .
O2 C20 N1 121.4(6) .
O2 C20 C19 123.4(5) .
N1 C20 C19 115.2(6) .
C19 C21 C22 120.9(6) .
C19 C21 H21A 119.6 .
C22 C21 H21A 119.6 .
C21 C22 C16 119.2(5) .
C21 C22 C24 122.8(5) 2_655
C16 C22 C24 117.8(6) 2_655
C15 C23 C24 119.8(5) .
C15 C23 C23 118.5(7) 2_655
C24 C23 C23 121.4(7) 2_655
C12 C24 C23 117.8(5) .
C12 C24 C22 125.8(6) 2_655
C23 C24 C22 116.3(5) 2_655
C26 C25 C30 122.2(7) .
C26 C25 N1 119.0(7) .
C30 C25 N1 118.9(7) .
C27 C26 C25 117.5(8) .
C27 C26 C31 121.0(8) .
C25 C26 C31 121.5(7) .
C26 C27 C28 121.8(9) .
C26 C27 H27A 119.1 .
C28 C27 H27A 119.1 .
C29 C28 C27 120.1(9) .
C29 C28 H28A 120.0 .
C27 C28 H28A 120.0 .
C28 C29 C30 120.7(9) .
C28 C29 H29A 119.7 .
C30 C29 H29A 119.7 .
C29 C30 C25 117.9(9) .
C29 C30 C34 119.5(9) .
C25 C30 C34 122.6(8) .
C33 C31 C26 111.6(7) .
C33 C31 C32 108.8(7) .
C26 C31 C32 113.3(7) .
C33 C31 H31A 107.7 .
C26 C31 H31A 107.7 .
C32 C31 H31A 107.7 .
C31 C32 H32A 109.5 .
C31 C32 H32B 109.5 .
H32A C32 H32B 109.5 .
C31 C32 H32C 109.5 .
H32A C32 H32C 109.5 .
H32B C32 H32C 109.5 .
C31 C33 H33A 109.5 .
C31 C33 H33B 109.5 .
H33A C33 H33B 109.5 .
C31 C33 H33C 109.5 .
H33A C33 H33C 109.5 .
H33B C33 H33C 109.5 .
C30 C34 C35 113.1(9) .
C30 C34 C36 110.9(8) .
C35 C34 C36 111.6(8) .
C30 C34 H34A 106.9 .
C35 C34 H34A 106.9 .
C36 C34 H34A 106.9 .
C34 C35 H35A 109.5 .
C34 C35 H35B 109.5 .
H35A C35 H35B 109.5 .
C34 C35 H35C 109.5 .
H35A C35 H35C 109.5 .
H35B C35 H35C 109.5 .
C34 C36 H36A 109.5 .
C34 C36 H36B 109.5 .
H36A C36 H36B 109.5 .
C34 C36 H36C 109.5 .
H36A C36 H36C 109.5 .
H36B C36 H36C 109.5 .
C42 C37 C38 122.9(7) .
C42 C37 N2 119.5(6) .
C38 C37 N2 117.6(6) .
C39 C38 C37 117.7(7) .
C39 C38 C43 119.9(6) .
C37 C38 C43 122.4(6) .
C40 C39 C38 120.4(7) .
C40 C39 H39A 119.8 .
C38 C39 H39A 119.8 .
C39 C40 C41 121.5(8) .
C39 C40 H40A 119.3 .
C41 C40 H40A 119.3 .
C40 C41 C42 119.9(7) .
C40 C41 H41A 120.1 .
C42 C41 H41A 120.1 .
C41 C42 C37 117.5(7) .
C41 C42 C46 121.0(7) .
C37 C42 C46 121.5(7) .
C44 C43 C45 111.5(6) .
C44 C43 C38 111.8(6) .
C45 C43 C38 110.0(6) .
C44 C43 H43A 107.8 .
C45 C43 H43A 107.8 .
C38 C43 H43A 107.8 .
C43 C44 H44A 109.5 .
C43 C44 H44B 109.5 .
H44A C44 H44B 109.5 .
C43 C44 H44C 109.5 .
H44A C44 H44C 109.5 .
H44B C44 H44C 109.5 .
C43 C45 H45A 109.5 .
C43 C45 H45B 109.5 .
H45A C45 H45B 109.5 .
C43 C45 H45C 109.5 .
H45A C45 H45C 109.5 .
H45B C45 H45C 109.5 .
C42 C46 C48 113.0(8) .
C42 C46 C47 108.9(7) .
C48 C46 C47 109.0(8) .
C42 C46 H46A 108.6 .
C48 C46 H46A 108.6 .
C47 C46 H46A 108.6 .
C46 C47 H47A 109.5 .
C46 C47 H47B 109.5 .
H47A C47 H47B 109.5 .
C46 C47 H47C 109.5 .
H47A C47 H47C 109.5 .
H47B C47 H47C 109.5 .
C46 C48 H48A 109.5 .
C46 C48 H48B 109.5 .
H48A C48 H48B 109.5 .
C46 C48 H48C 109.5 .
H48A C48 H48C 109.5 .
H48B C48 H48C 109.5 .
C54 C49 C50 111.5(9) .
C54 C49 H49A 109.3 .
C50 C49 H49A 109.3 .
C54 C49 H49B 109.3 .
C50 C49 H49B 109.3 .
H49A C49 H49B 108.0 .
C49 C50 C51 112.1(9) .
C49 C50 H50A 109.2 .
C51 C50 H50A 109.2 .
C49 C50 H50B 109.2 .
C51 C50 H50B 109.2 .
H50A C50 H50B 107.9 .
C50 C51 C52 108.0(8) .
C50 C51 H51A 110.1 .
C52 C51 H51A 110.1 .
C50 C51 H51B 110.1 .
C52 C51 H51B 110.1 .
H51A C51 H51B 108.4 .
C53 C52 C51 113.7(8) .
C53 C52 H52A 108.8 .
C51 C52 H52A 108.8 .
C53 C52 H52B 108.8 .
C51 C52 H52B 108.8 .
H52A C52 H52B 107.7 .
C52 C53 C54 108.8(8) .
C52 C53 H53A 109.9 .
C54 C53 H53A 109.9 .
C52 C53 H53B 109.9 .
C54 C53 H53B 109.9 .
H53A C53 H53B 108.3 .
C49 C54 C53 112.2(8) .
C49 C54 H54A 109.2 .
C53 C54 H54A 109.2 .
C49 C54 H54B 109.2 .
C53 C54 H54B 109.2 .
H54A C54 H54B 107.9 .

loop_
_geom_bond_atom_site_label_1
_geom_bond_atom_site_label_2
_geom_bond_distance
_geom_bond_site_symmetry_2
I1 C4 2.105(7) .
I2 C7 2.093(7) .
O1 C1 1.210(9) .
O2 C20 1.210(8) .
O3 C10 1.205(8) .
O4 C11 1.214(8) .
N1 C1 1.393(9) .
N1 C20 1.416(8) .
N1 C25 1.459(9) .
N2 C11 1.399(7) .
N2 C10 1.408(8) .
N2 C37 1.459(9) .
C1 C2 1.478(11) .
C2 C3 1.382(10) .
C2 C18 1.396(9) .
C3 C4 1.383(12) .
C3 H3A 0.9500 .
C4 C5 1.403(11) .
C5 C17 1.420(9) .
C5 C6 1.470(11) .
C6 C7 1.386(11) .
C6 C14 1.440(9) .
C7 C8 1.401(12) .
C8 C9 1.383(10) .
C8 H8A 0.9500 .
C9 C13 1.416(9) .
C9 C10 1.481(11) .
C11 C12 1.496(9) .
C12 C24 1.398(8) .
C12 C13 1.428(8) .
C13 C14 1.400(10) .
C14 C15 1.407(9) .
C15 C23 1.409(8) .
C15 C16 1.438(9) .
C16 C22 1.410(8) .
C16 C17 1.434(8) .
C17 C18 1.408(10) .
C18 C19 1.421(9) .
C19 C21 1.382(8) .
C19 C20 1.488(9) .
C21 C22 1.408(9) .
C21 H21A 0.9500 .
C22 C24 1.478(8) 2_655
C23 C24 1.429(9) .
C23 C23 1.434(12) 2_655
C24 C22 1.478(8) 2_655
C25 C26 1.399(11) .
C25 C30 1.401(11) .
C26 C27 1.379(11) .
C26 C31 1.513(11) .
C27 C28 1.384(13) .
C27 H27A 0.9500 .
C28 C29 1.376(14) .
C28 H28A 0.9500 .
C29 C30 1.396(12) .
C29 H29A 0.9500 .
C30 C34 1.515(13) .
C31 C33 1.488(12) .
C31 C32 1.531(11) .
C31 H31A 1.0000 .
C32 H32A 0.9800 .
C32 H32B 0.9800 .
C32 H32C 0.9800 .
C33 H33A 0.9800 .
C33 H33B 0.9800 .
C33 H33C 0.9800 .
C34 C35 1.542(12) .
C34 C36 1.557(13) .
C34 H34A 1.0000 .
C35 H35A 0.9800 .
C35 H35B 0.9800 .
C35 H35C 0.9800 .
C36 H36A 0.9800 .
C36 H36B 0.9800 .
C36 H36C 0.9800 .
C37 C42 1.398(10) .
C37 C38 1.402(10) .
C38 C39 1.382(10) .
C38 C43 1.544(10) .
C39 C40 1.382(10) .
C39 H39A 0.9500 .
C40 C41 1.388(11) .
C40 H40A 0.9500 .
C41 C42 1.397(11) .
C41 H41A 0.9500 .
C42 C46 1.519(11) .
C43 C44 1.523(10) .
C43 C45 1.532(10) .
C43 H43A 1.0000 .
C44 H44A 0.9800 .
C44 H44B 0.9800 .
C44 H44C 0.9800 .
C45 H45A 0.9800 .
C45 H45B 0.9800 .
C45 H45C 0.9800 .
C46 C48 1.528(12) .
C46 C47 1.540(12) .
C46 H46A 1.0000 .
C47 H47A 0.9800 .
C47 H47B 0.9800 .
C47 H47C 0.9800 .
C48 H48A 0.9800 .
C48 H48B 0.9800 .
C48 H48C 0.9800 .
C49 C54 1.487(14) .
C49 C50 1.524(9) .
C49 H49A 0.9900 .
C49 H49B 0.9900 .
C50 C51 1.525(9) .
C50 H50A 0.9900 .
C50 H50B 0.9900 .
C51 C52 1.533(8) .
C51 H51A 0.9900 .
C51 H51B 0.9900 .
C52 C53 1.522(8) .
C52 H52A 0.9900 .
C52 H52B 0.9900 .
C53 C54 1.523(8) .
C53 H53A 0.9900 .
C53 H53B 0.9900 .
C54 H54A 0.9900 .
C54 H54B 0.9900 .

loop_
_geom_torsion_atom_site_label_1
_geom_torsion_atom_site_label_2
_geom_torsion_atom_site_label_3
_geom_torsion_atom_site_label_4
_geom_torsion
_geom_torsion_site_symmetry_1
_geom_torsion_site_symmetry_4
C20 N1 C1 O1 -166.0(7) . .
C25 N1 C1 O1 8.9(11) . .
C20 N1 C1 C2 15.4(11) . .
C25 N1 C1 C2 -169.7(7) . .
O1 C1 C2 C3 0.3(13) . .
N1 C1 C2 C3 178.8(7) . .
O1 C1 C2 C18 173.9(8) . .
N1 C1 C2 C18 -7.5(11) . .
C18 C2 C3 C4 6.7(13) . .
C1 C2 C3 C4 -179.6(8) . .
C2 C3 C4 C5 4.0(14) . .
C2 C3 C4 I1 -166.3(7) . .
C3 C4 C5 C17 -14.7(12) . .
I1 C4 C5 C17 154.9(6) . .
C3 C4 C5 C6 169.6(8) . .
I1 C4 C5 C6 -20.7(12) . .
C4 C5 C6 C7 -40.4(12) . .
C17 C5 C6 C7 144.0(8) . .
C4 C5 C6 C14 145.6(8) . .
C17 C5 C6 C14 -30.1(9) . .
C14 C6 C7 C8 -12.1(11) . .
C5 C6 C7 C8 173.8(7) . .
C14 C6 C7 I2 156.7(6) . .
C5 C6 C7 I2 -17.4(11) . .
C6 C7 C8 C9 2.1(13) . .
I2 C7 C8 C9 -167.5(6) . .
C7 C8 C9 C13 5.1(11) . .
C7 C8 C9 C10 -178.0(7) . .
C11 N2 C10 O3 -175.9(6) . .
C37 N2 C10 O3 1.2(9) . .
C11 N2 C10 C9 3.4(9) . .
C37 N2 C10 C9 -179.5(5) . .
C8 C9 C10 O3 4.2(10) . .
C13 C9 C10 O3 -179.0(6) . .
C8 C9 C10 N2 -175.1(6) . .
C13 C9 C10 N2 1.7(9) . .
C10 N2 C11 O4 168.6(6) . .
C37 N2 C11 O4 -8.5(9) . .
C10 N2 C11 C12 -9.0(9) . .
C37 N2 C11 C12 173.9(5) . .
O4 C11 C12 C24 3.1(10) . .
N2 C11 C12 C24 -179.5(6) . .
O4 C11 C12 C13 -168.1(6) . .
N2 C11 C12 C13 9.4(8) . .
C8 C9 C13 C14 -1.4(10) . .
C10 C9 C13 C14 -178.2(6) . .
C8 C9 C13 C12 176.1(6) . .
C10 C9 C13 C12 -0.7(9) . .
C24 C12 C13 C14 1.2(9) . .
C11 C12 C13 C14 172.6(6) . .
C24 C12 C13 C9 -176.3(6) . .
C11 C12 C13 C9 -4.9(9) . .
C9 C13 C14 C15 162.3(6) . .
C12 C13 C14 C15 -15.3(9) . .
C9 C13 C14 C6 -9.2(10) . .
C12 C13 C14 C6 173.2(6) . .
C7 C6 C14 C13 15.9(10) . .
C5 C6 C14 C13 -169.5(6) . .
C7 C6 C14 C15 -155.5(7) . .
C5 C6 C14 C15 19.2(10) . .
C13 C14 C15 C23 11.9(9) . .
C6 C14 C15 C23 -176.4(6) . .
C13 C14 C15 C16 -166.3(6) . .
C6 C14 C15 C16 5.4(10) . .
C14 C15 C16 C22 166.6(6) . .
C23 C15 C16 C22 -11.7(9) . .
C14 C15 C16 C17 -18.8(9) . .
C23 C15 C16 C17 162.9(6) . .
C4 C5 C17 C18 15.0(10) . .
C6 C5 C17 C18 -168.9(6) . .
C4 C5 C17 C16 -159.0(7) . .
C6 C5 C17 C16 17.1(10) . .
C22 C16 C17 C18 7.6(9) . .
C15 C16 C17 C18 -167.0(6) . .
C22 C16 C17 C5 -178.3(6) . .
C15 C16 C17 C5 7.0(10) . .
C3 C2 C18 C17 -6.2(11) . .
C1 C2 C18 C17 -179.8(7) . .
C3 C2 C18 C19 170.2(7) . .
C1 C2 C18 C19 -3.5(11) . .
C5 C17 C18 C2 -4.9(10) . .
C16 C17 C18 C2 169.2(6) . .
C5 C17 C18 C19 178.7(6) . .
C16 C17 C18 C19 -7.2(10) . .
C2 C18 C19 C21 -172.7(6) . .
C17 C18 C19 C21 3.6(10) . .
C2 C18 C19 C20 7.7(10) . .
C17 C18 C19 C20 -175.9(6) . .
C1 N1 C20 O2 169.5(7) . .
C25 N1 C20 O2 -5.4(10) . .
C1 N1 C20 C19 -11.3(10) . .
C25 N1 C20 C19 173.8(6) . .
C21 C19 C20 O2 -1.3(10) . .
C18 C19 C20 O2 178.3(6) . .
C21 C19 C20 N1 179.6(6) . .
C18 C19 C20 N1 -0.9(9) . .
C18 C19 C21 C22 -0.3(9) . .
C20 C19 C21 C22 179.3(6) . .
C19 C21 C22 C16 0.7(9) . .
C19 C21 C22 C24 174.5(6) . 2_655
C17 C16 C22 C21 -4.4(9) . .
C15 C16 C22 C21 170.1(6) . .
C17 C16 C22 C24 -178.5(6) . 2_655
C15 C16 C22 C24 -4.0(9) . 2_655
C14 C15 C23 C24 5.2(9) . .
C16 C15 C23 C24 -176.6(6) . .
C14 C15 C23 C23 -168.9(4) . 2_655
C16 C15 C23 C23 9.4(7) . 2_655
C13 C12 C24 C23 15.8(9) . .
C11 C12 C24 C23 -155.2(6) . .
C13 C12 C24 C22 -165.6(6) . 2_655
C11 C12 C24 C22 23.4(9) . 2_655
C15 C23 C24 C12 -19.1(9) . .
C23 C23 C24 C12 154.8(4) 2_655 .
C15 C23 C24 C22 162.1(5) . 2_655
C23 C23 C24 C22 -23.9(6) 2_655 2_655
C1 N1 C25 C26 84.7(9) . .
C20 N1 C25 C26 -100.0(7) . .
C1 N1 C25 C30 -94.6(8) . .
C20 N1 C25 C30 80.7(8) . .
C30 C25 C26 C27 0.2(11) . .
N1 C25 C26 C27 -179.1(6) . .
C30 C25 C26 C31 179.3(7) . .
N1 C25 C26 C31 -0.1(10) . .
C25 C26 C27 C28 -1.6(11) . .
C31 C26 C27 C28 179.4(7) . .
C26 C27 C28 C29 1.8(12) . .
C27 C28 C29 C30 -0.6(12) . .
C28 C29 C30 C25 -0.7(11) . .
C28 C29 C30 C34 -179.6(7) . .
C26 C25 C30 C29 0.9(11) . .
N1 C25 C30 C29 -179.8(6) . .
C26 C25 C30 C34 179.7(7) . .
N1 C25 C30 C34 -0.9(10) . .
C27 C26 C31 C33 83.7(10) . .
C25 C26 C31 C33 -95.3(9) . .
C27 C26 C31 C32 -39.5(10) . .
C25 C26 C31 C32 141.5(7) . .
C29 C30 C34 C35 63.4(11) . .
C25 C30 C34 C35 -115.4(9) . .
C29 C30 C34 C36 -62.9(11) . .
C25 C30 C34 C36 118.3(9) . .
C11 N2 C37 C42 82.1(7) . .
C10 N2 C37 C42 -95.3(7) . .
C11 N2 C37 C38 -99.1(7) . .
C10 N2 C37 C38 83.6(7) . .
C42 C37 C38 C39 -3.1(10) . .
N2 C37 C38 C39 178.1(6) . .
C42 C37 C38 C43 177.6(6) . .
N2 C37 C38 C43 -1.3(9) . .
C37 C38 C39 C40 3.4(10) . .
C43 C38 C39 C40 -177.2(6) . .
C38 C39 C40 C41 -0.7(11) . .
C39 C40 C41 C42 -2.6(11) . .
C40 C41 C42 C37 2.9(10) . .
C40 C41 C42 C46 -178.3(6) . .
C38 C37 C42 C41 -0.1(10) . .
N2 C37 C42 C41 178.7(6) . .
C38 C37 C42 C46 -178.9(6) . .
N2 C37 C42 C46 -0.1(9) . .
C39 C38 C43 C44 -66.3(9) . .
C37 C38 C43 C44 113.1(8) . .
C39 C38 C43 C45 58.2(9) . .
C37 C38 C43 C45 -122.5(7) . .
C41 C42 C46 C48 45.7(9) . .
C37 C42 C46 C48 -135.6(8) . .
C41 C42 C46 C47 -75.6(10) . .
C37 C42 C46 C47 103.1(10) . .
C54 C49 C50 C51 -56.3(12) . .
C49 C50 C51 C52 54.6(12) . .
C50 C51 C52 C53 -56.3(12) . .
C51 C52 C53 C54 56.5(11) . .
C50 C49 C54 C53 56.2(12) . .
C52 C53 C54 C49 -55.4(12) . .

loop_
_platon_squeeze_void_nr
_platon_squeeze_void_average_x
_platon_squeeze_void_average_y
_platon_squeeze_void_average_z
_platon_squeeze_void_volume
_platon_squeeze_void_count_electrons
1 0.000 0.500 -0.001 2250.1 227.5
2 0.500 0.000 0.012 2250.1 227.5
